data_7240585
loop_
_publ_author_name
'Riebe, Steffen'
'Zimmermann, Alexander'
'Koch, Johannes'
'Vallet, Cecilia'
'Knauer, Shirley K.'
'Sowa, Andrea'
'W\"olper, Christoph'
'Voskuhl, Jens'

_publ_section_title
;
 Lipofection with estrone-based luminophores featuring aggregation-induced
 emission properties
;
_journal_issue 33
_journal_name_full 'RSC Advances'
_journal_page_first 19643
_journal_page_last 19647
_journal_paper_doi 10.1039/D0RA03608K
_journal_volume 10
_journal_year 2020
_chemical_absolute_configuration rm
_chemical_formula_sum 'C37 H37 N3 O6 S'
_chemical_formula_weight 651.75
_space_group_crystal_system tetragonal
_space_group_IT_number 92
_space_group_name_Hall 'P 4abw 2nw'
_space_group_name_H-M_alt 'P 41 21 2'
_atom_sites_solution_hydrogens mixed
_atom_sites_solution_primary direct
_atom_sites_solution_secondary difmap
_audit_creation_method SHELXL-2017/1
_audit_update_record
;
2019-07-03 deposited with the CCDC.	2020-05-18 downloaded from the CCDC.
;
_cell_angle_alpha 90
_cell_angle_beta 90
_cell_angle_gamma 90
_cell_formula_units_Z 8
_cell_length_a 8.0733(12)
_cell_length_b 8.0733(12)
_cell_length_c 101.060(17)
_cell_measurement_reflns_used 9415
_cell_measurement_temperature 100(2)
_cell_measurement_theta_max 77.86
_cell_measurement_theta_min 5.25
_cell_volume 6586.9(18)
_computing_cell_refinement 'Bruker APEX3(v2017.3-0)'
_computing_data_collection 'Bruker APEX3(v2017.3-0)'
_computing_data_reduction 'Bruker APEX3(v2017.3-0)'
_computing_molecular_graphics 'ORTEP/PLATON (Spek)'
_computing_publication_material 'BRUKER AXS SHELXTL (c) 2008 / Vers. 2008/4'
_computing_structure_refinement 'SHELXL-2017/1 (Sheldrick, 2017)'
_computing_structure_solution 'Bruker APEX3(v2017.3-0)'
_diffrn_ambient_temperature 100(2)
_diffrn_detector_area_resol_mean 7.3910
_diffrn_measured_fraction_theta_full 0.999
_diffrn_measured_fraction_theta_max 0.993
_diffrn_measurement_device_type 'Bruker D8 Venture (Photon II detector)'
_diffrn_measurement_method 'Data collection strategy APEX 3/Queen'
_diffrn_radiation_monochromator 'multilayer mirror'
_diffrn_radiation_type CuK\a
_diffrn_radiation_wavelength 1.54178
_diffrn_reflns_av_R_equivalents 0.0775
_diffrn_reflns_av_unetI/netI 0.0231
_diffrn_reflns_Laue_measured_fraction_full 0.999
_diffrn_reflns_Laue_measured_fraction_max 0.993
_diffrn_reflns_limit_h_max 10
_diffrn_reflns_limit_h_min -9
_diffrn_reflns_limit_k_max 10
_diffrn_reflns_limit_k_min -10
_diffrn_reflns_limit_l_max 127
_diffrn_reflns_limit_l_min -127
_diffrn_reflns_number 148830
_diffrn_reflns_point_group_measured_fraction_full 0.999
_diffrn_reflns_point_group_measured_fraction_max 0.990
_diffrn_reflns_theta_full 67.679
_diffrn_reflns_theta_max 78.566
_diffrn_reflns_theta_min 3.499
_diffrn_source 'micro-focus sealed tube'
_diffrn_source_type 'INCOATEC I\mS 3.0'
_exptl_absorpt_coefficient_mu 1.295
_exptl_absorpt_correction_T_max 0.75
_exptl_absorpt_correction_T_min 0.54
_exptl_absorpt_correction_type multi-scan
_exptl_absorpt_process_details
; 
 SADABS
 R.H. Blessing, Acta Cryst. (1995) A51 33-38 
;
_exptl_crystal_colour colourless
_exptl_crystal_density_diffrn 1.314
_exptl_crystal_description tablet
_exptl_crystal_F_000 2752
_exptl_crystal_size_max 0.264
_exptl_crystal_size_mid 0.174
_exptl_crystal_size_min 0.120
_refine_diff_density_max 0.365
_refine_diff_density_min -0.426
_refine_diff_density_rms 0.087
_refine_ls_abs_structure_details
;
 Flack x determined using 2446 quotients [(I+)-(I-)]/[(I+)+(I-)]
 (Parsons, Flack and Wagner, Acta Cryst. B69 (2013) 249-259).
;
_refine_ls_abs_structure_Flack 0.246(6)
_refine_ls_extinction_method none
_refine_ls_goodness_of_fit_ref 1.347
_refine_ls_hydrogen_treatment mixed
_refine_ls_matrix_type full
_refine_ls_number_parameters 431
_refine_ls_number_reflns 7041
_refine_ls_number_restraints 0
_refine_ls_restrained_S_all 1.347
_refine_ls_R_factor_all 0.0989
_refine_ls_R_factor_gt 0.0985
_refine_ls_shift/su_max 0.001
_refine_ls_shift/su_mean 0.000
_refine_ls_structure_factor_coef Fsqd
_refine_ls_weighting_details 'w=1/[\s^2^(Fo^2^)+(0.0001P)^2^+29.0262P] where P=(Fo^2^+2Fc^2^)/3'
_refine_ls_weighting_scheme calc
_refine_ls_wR_factor_gt 0.2257
_refine_ls_wR_factor_ref 0.2258
_reflns_Friedel_coverage 0.606
_reflns_Friedel_fraction_full 1.000
_reflns_Friedel_fraction_max 0.986
_reflns_number_gt 6988
_reflns_number_total 7041
_reflns_threshold_expression 'I > 2\s(I)'
_cod_data_source_file d0ra03608k2.cif
_cod_data_source_block jv_xxxm
_cod_depositor_comments
;
The following automatic conversions were performed:

data item '_atom_sites_solution_secondary' value 'diffmap' was
changed to 'difmap'.

Automatic conversion script
Id: cif_fix_values 7556 2019-12-06 15:28:31Z antanas 

 Adding full bibliography for 7240585.cif.
;
_cod_original_cell_volume 6587(2)
_cod_database_code 7240585
_shelx_shelxl_version_number 2017/1
_shelx_space_group_comment
;
The symmetry employed for this shelxl refinement is uniquely defined
by the following loop, which should always be used as a source of
symmetry information in preference to the above space-group names.
They are only intended as comments.
;
_shelx_estimated_absorpt_t_min 0.726
_shelx_estimated_absorpt_t_max 0.860

loop_
_space_group_symop_operation_xyz
'x, y, z'
'-x, -y, z+1/2'
'-y+1/2, x+1/2, z+1/4'
'y+1/2, -x+1/2, z+3/4'
'-x+1/2, y+1/2, -z+1/4'
'x+1/2, -y+1/2, -z+3/4'
'y, x, -z'
'-y, -x, -z+1/2'

loop_
_atom_site_label
_atom_site_type_symbol
_atom_site_fract_x
_atom_site_fract_y
_atom_site_fract_z
_atom_site_U_iso_or_equiv
_atom_site_adp_type
_atom_site_occupancy
_atom_site_site_symmetry_order
_atom_site_calc_flag
_atom_site_refinement_flags_posn
_atom_site_refinement_flags_adp
_atom_site_refinement_flags_occupancy
_atom_site_disorder_assembly
_atom_site_disorder_group
S1 S 0.7304(3) 0.5245(2) 0.33628(2) 0.0343(4) Uani 1 1 d . . . . .
O1 O 0.9682(8) 1.1947(7) 0.34952(5) 0.0362(13) Uani 1 1 d . . . . .
O2 O 1.2287(9) 1.5282(9) 0.34140(7) 0.0548(18) Uani 1 1 d . . . . .
H2 H 1.270(17) 1.628(18) 0.3468(12) 0.10(5) Uiso 1 1 d . . . . .
O3 O 1.0872(11) 1.4734(8) 0.35976(6) 0.061(2) Uani 1 1 d . . . . .
O4 O 0.1469(7) 0.5920(6) 0.30058(5) 0.0338(13) Uani 1 1 d . . . . .
O5 O -0.4774(8) -0.5542(8) 0.27225(7) 0.0503(17) Uani 1 1 d . . . . .
N1 N 0.5800(10) 0.1155(9) 0.32772(7) 0.0418(18) Uani 1 1 d . . . . .
N2 N 0.2481(9) 1.0042(8) 0.30747(7) 0.0356(15) Uani 1 1 d . . . . .
C1 C 0.5602(10) 0.5530(9) 0.32535(7) 0.0287(16) Uani 1 1 d . . . . .
C2 C 0.4813(11) 0.4098(9) 0.32059(7) 0.0298(17) Uani 1 1 d . . . . .
C3 C 0.3457(10) 0.4173(10) 0.31215(7) 0.0288(16) Uani 1 1 d . . . . .
H3 H 0.296291 0.318619 0.308903 0.035 Uiso 1 1 calc R U . . .
C4 C 0.2838(10) 0.5699(9) 0.30856(7) 0.0287(16) Uani 1 1 d . . . . .
C5 C 0.3606(10) 0.7129(9) 0.31339(7) 0.0267(15) Uani 1 1 d . . . . .
C6 C 0.4966(9) 0.7041(8) 0.32175(7) 0.0248(14) Uani 1 1 d . . . . .
H6 H 0.545964 0.802916 0.324988 0.030 Uiso 1 1 calc R U . . .
C7 C 0.5389(10) 0.2478(9) 0.32464(7) 0.0323(17) Uani 1 1 d . . . . .
C8 C 0.2938(10) 0.8739(9) 0.31001(7) 0.0268(16) Uani 1 1 d . . . . .
C9 C 0.7978(9) 0.7300(9) 0.33946(7) 0.0291(16) Uani 1 1 d . . . . .
C10 C 0.9094(11) 0.8072(11) 0.33119(8) 0.0377(19) Uani 1 1 d . . . . .
H10 H 0.946631 0.751926 0.323445 0.045 Uiso 1 1 calc R U . . .
C11 C 0.9675(11) 0.9634(10) 0.33403(8) 0.0353(17) Uani 1 1 d . . . . .
H11 H 1.041975 1.016468 0.328113 0.042 Uiso 1 1 calc R U . . .
C12 C 0.9174(10) 1.0439(10) 0.34553(8) 0.0331(17) Uani 1 1 d . . . . .
C13 C 0.8061(11) 0.9633(10) 0.35396(8) 0.0369(18) Uani 1 1 d . . . . .
H13 H 0.772891 1.015994 0.361934 0.044 Uiso 1 1 calc R U . . .
C14 C 0.7442(11) 0.8105(10) 0.35096(8) 0.0342(18) Uani 1 1 d . . . . .
H14 H 0.665475 0.759272 0.356624 0.041 Uiso 1 1 calc R U . . .
C15 C 1.0834(10) 1.2791(10) 0.34153(7) 0.0322(16) Uani 1 1 d . . . . .
H15A H 1.032788 1.307026 0.332890 0.039 Uiso 1 1 calc R U . . .
H15B H 1.181459 1.208324 0.339915 0.039 Uiso 1 1 calc R U . . .
C16 C 1.1347(9) 1.4367(10) 0.34873(8) 0.0313(17) Uani 1 1 d . . . . .
C17 C 0.0689(10) 0.4459(9) 0.29632(7) 0.0291(17) Uani 1 1 d . . . . .
C18 C -0.0754(10) 0.3974(10) 0.30238(8) 0.0321(17) Uani 1 1 d . . . . .
H18 H -0.124900 0.464210 0.309037 0.039 Uiso 1 1 calc R U . . .
C19 C -0.1485(10) 0.2464(10) 0.29852(8) 0.0327(17) Uani 1 1 d . . . . .
H19 H -0.249354 0.212756 0.302552 0.039 Uiso 1 1 calc R U . . .
C20 C -0.0773(10) 0.1458(9) 0.28900(7) 0.0294(16) Uani 1 1 d . . . . .
C21 C -0.1498(10) -0.0276(10) 0.28622(7) 0.0318(17) Uani 1 1 d . . . . .
H21 H -0.107884 -0.100638 0.293470 0.038 Uiso 1 1 calc R U . . .
C22 C -0.3396(9) -0.0375(11) 0.28693(9) 0.0366(19) Uani 1 1 d . . . . .
H22A H -0.388086 0.036532 0.280146 0.044 Uiso 1 1 calc R U . . .
H22B H -0.377086 0.001662 0.295720 0.044 Uiso 1 1 calc R U . . .
C23 C -0.4028(10) -0.2171(11) 0.28465(8) 0.0356(18) Uani 1 1 d . . . . .
H23A H -0.369004 -0.287824 0.292181 0.043 Uiso 1 1 calc R U . . .
H23B H -0.525318 -0.216973 0.284214 0.043 Uiso 1 1 calc R U . . .
C24 C -0.3331(10) -0.2876(11) 0.27192(8) 0.0314(17) Uani 1 1 d . . . . .
C25 C -0.3580(11) -0.4723(10) 0.26939(8) 0.0352(18) Uani 1 1 d . . . . .
C26 C -0.2029(10) -0.5385(11) 0.26225(9) 0.0382(19) Uani 1 1 d . . . . .
H26A H -0.152352 -0.630118 0.267355 0.046 Uiso 1 1 calc R U . . .
H26B H -0.232069 -0.579839 0.253330 0.046 Uiso 1 1 calc R U . . .
C27 C -0.0828(11) -0.3920(10) 0.26125(7) 0.0333(18) Uani 1 1 d . . . . .
H27A H 0.033090 -0.427462 0.262732 0.040 Uiso 1 1 calc R U . . .
H27B H -0.091170 -0.336528 0.252536 0.040 Uiso 1 1 calc R U . . .
C28 C -0.1439(9) -0.2800(10) 0.27238(7) 0.0267(15) Uani 1 1 d . . . . .
H28 H -0.110109 -0.334588 0.280837 0.032 Uiso 1 1 calc R U . . .
C29 C -0.0814(10) -0.1024(10) 0.27316(7) 0.0288(16) Uani 1 1 d . . . . .
H29 H -0.129015 -0.038828 0.265566 0.035 Uiso 1 1 calc R U . . .
C30 C 0.1059(10) -0.0861(10) 0.27270(8) 0.0321(17) Uani 1 1 d . . . . .
H30A H 0.149370 -0.143027 0.264750 0.039 Uiso 1 1 calc R U . . .
H30B H 0.155081 -0.139322 0.280610 0.039 Uiso 1 1 calc R U . . .
C31 C 0.1544(10) 0.0971(11) 0.27232(7) 0.0334(18) Uani 1 1 d . . . . .
H31A H 0.275717 0.106807 0.273532 0.040 Uiso 1 1 calc R U . . .
H31B H 0.126576 0.142981 0.263513 0.040 Uiso 1 1 calc R U . . .
C32 C 0.0684(9) 0.1974(10) 0.28280(7) 0.0274(15) Uani 1 1 d . . . . .
C33 C 0.1393(10) 0.3498(9) 0.28634(7) 0.0281(16) Uani 1 1 d . . . . .
H33 H 0.235846 0.387755 0.281899 0.034 Uiso 1 1 calc R U . . .
C34 C -0.4105(10) -0.2053(11) 0.25962(8) 0.0391(19) Uani 1 1 d . . . . .
H34A H -0.364714 -0.255971 0.251606 0.059 Uiso 1 1 calc R U . . .
H34B H -0.385179 -0.086543 0.259661 0.059 Uiso 1 1 calc R U . . .
H34C H -0.530880 -0.220940 0.259774 0.059 Uiso 1 1 calc R U . . .
O1_1 O 1.3272(8) 1.7832(9) 0.35293(8) 0.0562(19) Uani 1 1 d . . . . .
N1_1 N 1.2513(11) 1.9907(9) 0.36666(8) 0.054(2) Uani 1 1 d . . . . .
C1_1 C 1.2292(15) 1.8422(12) 0.36137(10) 0.055(3) Uani 1 1 d . . . . .
H1_1 H 1.136278 1.778154 0.364044 0.066 Uiso 1 1 calc R U . . .
C2_1 C 1.3891(16) 2.0965(14) 0.36287(13) 0.080(4) Uani 1 1 d . . . . .
H2A_1 H 1.439195 2.054265 0.354706 0.120 Uiso 1 1 calc R U . . .
H2B_1 H 1.472170 2.096923 0.369945 0.120 Uiso 1 1 calc R U . . .
H2C_1 H 1.348953 2.209558 0.361406 0.120 Uiso 1 1 calc R U . . .
C3_1 C 1.1381(19) 2.0497(15) 0.37678(9) 0.080(5) Uani 1 1 d . . . . .
H3A_1 H 1.077427 2.146217 0.373446 0.120 Uiso 1 1 calc R U . . .
H3B_1 H 1.201000 2.081203 0.384686 0.120 Uiso 1 1 calc R U . . .
H3C_1 H 1.059555 1.961643 0.379042 0.120 Uiso 1 1 calc R U . . .

loop_
_atom_site_aniso_label
_atom_site_aniso_U_11
_atom_site_aniso_U_22
_atom_site_aniso_U_33
_atom_site_aniso_U_23
_atom_site_aniso_U_13
_atom_site_aniso_U_12
S1 0.0355(11) 0.0267(9) 0.0406(10) -0.0016(8) -0.0104(8) -0.0004(8)
O1 0.043(3) 0.029(3) 0.036(3) -0.003(2) 0.002(3) -0.012(2)
O2 0.049(4) 0.049(4) 0.066(4) -0.016(3) 0.028(3) -0.022(3)
O3 0.104(6) 0.037(4) 0.041(3) -0.010(3) 0.017(4) -0.025(4)
O4 0.042(3) 0.019(3) 0.040(3) -0.007(2) -0.012(3) 0.000(2)
O5 0.042(4) 0.043(4) 0.066(4) -0.001(3) 0.000(3) -0.020(3)
N1 0.050(5) 0.029(4) 0.046(4) 0.000(3) -0.007(3) -0.003(3)
N2 0.037(4) 0.026(4) 0.044(4) -0.001(3) -0.004(3) -0.003(3)
C1 0.030(4) 0.027(4) 0.029(3) 0.001(3) 0.001(3) 0.005(3)
C2 0.042(5) 0.017(3) 0.030(3) -0.001(3) 0.000(3) 0.010(3)
C3 0.031(4) 0.025(4) 0.031(4) -0.008(3) -0.003(3) -0.005(3)
C4 0.042(4) 0.015(3) 0.028(3) -0.005(3) -0.007(3) 0.000(3)
C5 0.031(4) 0.019(4) 0.030(3) -0.002(3) 0.003(3) 0.005(3)
C6 0.023(4) 0.017(3) 0.034(3) -0.005(3) -0.002(3) -0.006(3)
C7 0.042(5) 0.020(4) 0.035(4) -0.005(3) -0.007(3) -0.007(3)
C8 0.031(4) 0.017(3) 0.033(4) -0.005(3) -0.006(3) -0.002(3)
C9 0.027(4) 0.021(3) 0.039(4) 0.000(3) -0.008(3) -0.002(3)
C10 0.036(4) 0.041(5) 0.036(4) -0.007(4) -0.001(4) -0.002(4)
C11 0.036(4) 0.030(4) 0.040(4) 0.000(3) -0.005(4) 0.001(4)
C12 0.035(4) 0.028(4) 0.037(4) 0.004(3) -0.007(3) 0.001(3)
C13 0.046(5) 0.028(4) 0.037(4) -0.001(3) -0.001(4) 0.001(4)
C14 0.038(5) 0.026(4) 0.039(4) -0.001(3) -0.003(4) -0.002(3)
C15 0.032(4) 0.029(4) 0.036(4) 0.003(3) -0.003(3) 0.001(3)
C16 0.023(4) 0.026(4) 0.044(4) -0.003(3) -0.004(3) -0.001(3)
C17 0.036(4) 0.016(3) 0.035(4) -0.001(3) -0.012(3) -0.004(3)
C18 0.031(4) 0.025(4) 0.041(4) -0.005(3) 0.003(3) 0.002(3)
C19 0.032(4) 0.026(4) 0.040(4) -0.005(3) 0.005(3) -0.007(3)
C20 0.035(4) 0.025(4) 0.029(3) 0.000(3) 0.001(3) -0.003(3)
C21 0.040(4) 0.027(4) 0.028(4) -0.005(3) 0.001(3) 0.003(3)
C22 0.016(4) 0.050(5) 0.045(4) -0.009(4) 0.007(3) -0.009(4)
C23 0.023(4) 0.044(5) 0.040(4) -0.004(4) 0.002(3) -0.013(4)
C24 0.028(4) 0.033(4) 0.034(4) 0.003(3) -0.003(3) 0.003(3)
C25 0.042(5) 0.028(4) 0.035(4) 0.004(3) -0.012(4) -0.009(4)
C26 0.034(4) 0.032(4) 0.048(5) -0.008(4) -0.011(4) -0.010(3)
C27 0.037(4) 0.032(4) 0.031(4) -0.008(3) 0.001(3) 0.000(3)
C28 0.022(3) 0.028(4) 0.030(4) 0.000(3) -0.002(3) 0.003(3)
C29 0.029(4) 0.030(4) 0.028(3) -0.002(3) -0.001(3) -0.005(3)
C30 0.028(4) 0.036(4) 0.032(4) -0.010(3) 0.000(3) 0.002(3)
C31 0.022(4) 0.045(5) 0.032(4) -0.008(4) 0.008(3) -0.006(3)
C32 0.022(4) 0.029(4) 0.031(3) 0.003(3) 0.001(3) 0.000(3)
C33 0.031(4) 0.023(4) 0.031(4) 0.000(3) -0.003(3) -0.003(3)
C34 0.028(4) 0.045(5) 0.044(4) 0.004(4) -0.012(4) 0.005(4)
O1_1 0.044(4) 0.040(4) 0.085(5) -0.020(4) 0.003(4) -0.010(3)
N1_1 0.072(6) 0.024(4) 0.066(5) -0.005(3) -0.035(5) 0.008(4)
C1_1 0.072(7) 0.034(5) 0.059(6) -0.008(4) -0.016(6) -0.001(5)
C2_1 0.095(10) 0.037(6) 0.108(10) -0.002(6) -0.065(8) -0.006(6)
C3_1 0.148(13) 0.053(7) 0.039(5) -0.011(5) -0.024(7) 0.051(8)

loop_
_atom_type_symbol
_atom_type_description
_atom_type_scat_dispersion_real
_atom_type_scat_dispersion_imag
_atom_type_scat_source
C C 0.0181 0.0091 'International Tables Vol C Tables 4.2.6.8 and 6.1.1.4'
H H 0.0000 0.0000 'International Tables Vol C Tables 4.2.6.8 and 6.1.1.4'
N N 0.0311 0.0180 'International Tables Vol C Tables 4.2.6.8 and 6.1.1.4'
O O 0.0492 0.0322 'International Tables Vol C Tables 4.2.6.8 and 6.1.1.4'
S S 0.3331 0.5567 'International Tables Vol C Tables 4.2.6.8 and 6.1.1.4'

loop_
_geom_angle_atom_site_label_1
_geom_angle_atom_site_label_2
_geom_angle_atom_site_label_3
_geom_angle
_geom_angle_site_symmetry_1
_geom_angle_site_symmetry_3
_geom_angle_publ_flag
C1 S1 C9 103.2(4) . . ?
C12 O1 C15 117.8(6) . . ?
C4 O4 C17 115.4(6) . . ?
C6 C1 C2 118.1(7) . . ?
C6 C1 S1 124.7(6) . . ?
C2 C1 S1 117.2(6) . . ?
C3 C2 C1 122.1(7) . . ?
C3 C2 C7 117.8(7) . . ?
C1 C2 C7 120.1(7) . . ?
C4 C3 C2 119.1(7) . . ?
O4 C4 C3 124.1(7) . . ?
O4 C4 C5 116.9(6) . . ?
C3 C4 C5 119.0(7) . . ?
C6 C5 C4 121.4(7) . . ?
C6 C5 C8 119.0(7) . . ?
C4 C5 C8 119.6(7) . . ?
C1 C6 C5 120.2(7) . . ?
N1 C7 C2 177.6(9) . . ?
N2 C8 C5 176.8(9) . . ?
C10 C9 C14 119.7(7) . . ?
C10 C9 S1 120.9(6) . . ?
C14 C9 S1 119.3(6) . . ?
C11 C10 C9 120.7(8) . . ?
C10 C11 C12 120.2(8) . . ?
O1 C12 C11 125.7(8) . . ?
O1 C12 C13 115.7(7) . . ?
C11 C12 C13 118.6(8) . . ?
C14 C13 C12 121.4(8) . . ?
C13 C14 C9 119.4(8) . . ?
O1 C15 C16 108.1(6) . . ?
O3 C16 O2 124.9(8) . . ?
O3 C16 C15 123.8(8) . . ?
O2 C16 C15 111.3(7) . . ?
C18 C17 C33 120.7(7) . . ?
C18 C17 O4 118.9(7) . . ?
C33 C17 O4 120.4(7) . . ?
C17 C18 C19 118.6(7) . . ?
C20 C19 C18 121.8(7) . . ?
C19 C20 C32 119.1(7) . . ?
C19 C20 C21 120.1(7) . . ?
C32 C20 C21 120.6(7) . . ?
C22 C21 C20 114.6(7) . . ?
C22 C21 C29 112.0(7) . . ?
C20 C21 C29 111.9(7) . . ?
C21 C22 C23 111.6(7) . . ?
C24 C23 C22 110.8(7) . . ?
C23 C24 C25 117.4(7) . . ?
C23 C24 C28 109.3(7) . . ?
C25 C24 C28 100.1(7) . . ?
C23 C24 C34 111.8(7) . . ?
C25 C24 C34 103.4(7) . . ?
C28 C24 C34 114.3(7) . . ?
O5 C25 C24 127.0(9) . . ?
O5 C25 C26 124.9(8) . . ?
C24 C25 C26 108.1(7) . . ?
C27 C26 C25 106.1(7) . . ?
C28 C27 C26 101.8(7) . . ?
C29 C28 C27 119.3(6) . . ?
C29 C28 C24 111.8(7) . . ?
C27 C28 C24 106.1(7) . . ?
C28 C29 C30 114.2(7) . . ?
C28 C29 C21 107.0(6) . . ?
C30 C29 C21 110.3(6) . . ?
C29 C30 C31 109.8(7) . . ?
C32 C31 C30 112.6(6) . . ?
C20 C32 C33 119.4(7) . . ?
C20 C32 C31 123.0(7) . . ?
C33 C32 C31 117.6(7) . . ?
C17 C33 C32 120.4(7) . . ?
C1_1 N1_1 C2_1 121.9(11) . . ?
C1_1 N1_1 C3_1 119.8(11) . . ?
C2_1 N1_1 C3_1 118.3(9) . . ?
O1_1 C1_1 N1_1 122.1(11) . . ?

loop_
_geom_bond_atom_site_label_1
_geom_bond_atom_site_label_2
_geom_bond_distance
_geom_bond_site_symmetry_2
_geom_bond_publ_flag
S1 C1 1.778(8) . ?
S1 C9 1.775(8) . ?
O1 C12 1.347(10) . ?
O1 C15 1.408(9) . ?
O2 C16 1.292(10) . ?
O3 C16 1.215(10) . ?
O4 C4 1.380(9) . ?
O4 C17 1.405(9) . ?
O5 C25 1.204(10) . ?
N1 C7 1.161(10) . ?
N2 C8 1.144(10) . ?
C1 C6 1.372(10) . ?
C1 C2 1.405(11) . ?
C2 C3 1.389(11) . ?
C2 C7 1.447(10) . ?
C3 C4 1.378(10) . ?
C4 C5 1.398(10) . ?
C5 C6 1.387(10) . ?
C5 C8 1.448(10) . ?
C9 C10 1.378(11) . ?
C9 C14 1.400(11) . ?
C10 C11 1.375(12) . ?
C11 C12 1.392(11) . ?
C12 C13 1.399(12) . ?
C13 C14 1.365(11) . ?
C15 C16 1.523(11) . ?
C17 C18 1.373(11) . ?
C17 C33 1.394(11) . ?
C18 C19 1.410(11) . ?
C19 C20 1.384(11) . ?
C20 C32 1.397(10) . ?
C20 C21 1.543(11) . ?
C21 C22 1.536(11) . ?
C21 C29 1.553(10) . ?
C22 C23 1.554(12) . ?
C23 C24 1.515(11) . ?
C24 C25 1.527(12) . ?
C24 C28 1.529(10) . ?
C24 C34 1.542(10) . ?
C25 C26 1.541(12) . ?
C26 C27 1.532(11) . ?
C27 C28 1.526(10) . ?
C28 C29 1.522(11) . ?
C29 C30 1.519(11) . ?
C30 C31 1.530(12) . ?
C31 C32 1.504(10) . ?
C32 C33 1.403(10) . ?
O1_1 C1_1 1.257(13) . ?
N1_1 C1_1 1.325(11) . ?
N1_1 C2_1 1.454(15) . ?
N1_1 C3_1 1.451(14) . ?
